data_1529644
loop_
_publ_author_name
'Bochkova, R.I.'
'Grishin, I.A.'
'Kuz'min, E.A.'
'Belov, N.V.'

_publ_section_title
;
 Refinement of the crystal structure of barium chloride dihydrate Ba Cl2
 (H2 O)2
;
_journal_name_full Kristallografiya
_journal_page_first 1064
_journal_page_last 1065
_journal_volume 25
_journal_year 1980
_chemical_formula_sum 'Ba Cl2 H4 O2'
_chemical_name_systematic 'Ba Cl2 (H2 O)2'
_space_group_IT_number 14
_symmetry_space_group_name_Hall '-P 2ybc'
_symmetry_space_group_name_H-M 'P 1 21/c 1'
_cell_angle_alpha 90
_cell_angle_beta 132.7
_cell_angle_gamma 90
_cell_formula_units_Z 4
_cell_length_a 6.717
_cell_length_b 10.9
_cell_length_c 9.696
_cell_volume 521.713
_citation_journal_id_ASTM KRISAJ
_cod_data_source_file Bochkova_KRISAJ_1980_650.cif
_cod_data_source_block H4Ba1Cl2O2
_cod_original_cell_volume 521.7126
_cod_original_formula_sum 'H4 Ba1 Cl2 O2'
_cod_database_code 1529644

loop_
_symmetry_equiv_pos_as_xyz
x,y,z
-x,y+1/2,-z+1/2
-x,-y,-z
x,-y-1/2,z-1/2

loop_
_atom_site_label
_atom_site_type_symbol
_atom_site_fract_x
_atom_site_fract_y
_atom_site_fract_z
_atom_site_occupancy
_atom_site_U_iso_or_equiv
_atom_site_attached_hydrogens
Ba1 Ba+2 0.1049 0.2832 0.1461 1 0.0 0
Cl2 Cl-1 0.0081 0.5808 0.2056 1 0.0 0
O1 O-2 0.3054 0.3522 0.5068 1 0.0 2
Cl1 Cl-1 0.3389 -0.0949 0.1979 1 0.0 0
O2 O-2 0.4394 0.6429 0.0593 1 0.0 2
